data_4115392
loop_
_publ_author_name
'Yu Yuan'
'Xin Li'
'Jie Sun'
'Kuiling Ding'

_publ_section_title
;
 To Probe the Origin of Activation Effect of Carboxylic Acid and (+)-NLE
 in Tridentated Titanium Catalyst Systems
;
_journal_name_full 'Journal of the American Chemical Society'
_journal_page_first 14866
_journal_page_last 14867
_journal_paper_doi 10.1021/ja0286775
_journal_volume 124
_journal_year 2002
_chemical_formula_sum 'C61 H50 Cl2 N2 O4 Ti'
_chemical_formula_weight 993.83
_chemical_name_systematic
; 
 ? 
;
_space_group_IT_number 169
_symmetry_cell_setting hexagonal
_symmetry_space_group_name_Hall 'P 61'
_symmetry_space_group_name_H-M 'P 61'
_atom_sites_solution_hydrogens geom
_atom_sites_solution_primary direct
_atom_sites_solution_secondary difmap
_audit_creation_method SHELXL-97
_cell_angle_alpha 90.00
_cell_angle_beta 90.00
_cell_angle_gamma 120.00
_cell_formula_units_Z 6
_cell_length_a 13.1301(4)
_cell_length_b 13.1301(4)
_cell_length_c 50.308(2)
_cell_measurement_reflns_used 3481
_cell_measurement_temperature 293(2)
_cell_measurement_theta_max 34.516
_cell_measurement_theta_min 4.328
_cell_volume 7511.1(4)
_computing_cell_refinement 'Bruker SMART'
_computing_data_collection 'Bruker SMART'
_computing_data_reduction 'Bruker SHELXTL'
_computing_molecular_graphics 'Bruker SHELXTL'
_computing_publication_material 'Bruker SHELXTL'
_computing_structure_refinement 'SHELXL-97 (Sheldrick, 1997)'
_computing_structure_solution 'SHELXS-97 (Sheldrick, 1990)'
_diffrn_ambient_temperature 293(2)
_diffrn_measured_fraction_theta_full 1.000
_diffrn_measured_fraction_theta_max 1.000
_diffrn_measurement_device_type 'CCD area detector'
_diffrn_measurement_method 'phi and omega scans'
_diffrn_radiation_monochromator graphite
_diffrn_radiation_source 'fine-focus sealed tube'
_diffrn_radiation_type MoK\a
_diffrn_radiation_wavelength 0.71073
_diffrn_reflns_av_R_equivalents 0.1021
_diffrn_reflns_av_sigmaI/netI 0.1333
_diffrn_reflns_limit_h_max 15
_diffrn_reflns_limit_h_min -15
_diffrn_reflns_limit_k_max 15
_diffrn_reflns_limit_k_min -14
_diffrn_reflns_limit_l_max 60
_diffrn_reflns_limit_l_min -57
_diffrn_reflns_number 39978
_diffrn_reflns_theta_full 25.50
_diffrn_reflns_theta_max 25.50
_diffrn_reflns_theta_min 1.79
_exptl_absorpt_coefficient_mu 0.329
_exptl_absorpt_correction_T_max 1.00000
_exptl_absorpt_correction_T_min 0.68087
_exptl_absorpt_correction_type sadabs
_exptl_crystal_colour orange
_exptl_crystal_density_diffrn 1.318
_exptl_crystal_F_000 3108
_refine_diff_density_max 0.432
_refine_diff_density_min -0.188
_refine_diff_density_rms 0.060
_refine_ls_abs_structure_details 'Flack H D (1983), Acta Cryst. A39, 876-881'
_refine_ls_abs_structure_Flack 0.00(5)
_refine_ls_extinction_method none
_refine_ls_goodness_of_fit_ref 0.861
_refine_ls_hydrogen_treatment mixed
_refine_ls_matrix_type full
_refine_ls_number_parameters 659
_refine_ls_number_reflns 9206
_refine_ls_number_restraints 9
_refine_ls_restrained_S_all 0.869
_refine_ls_R_factor_all 0.1488
_refine_ls_R_factor_gt 0.0687
_refine_ls_shift/su_max 0.545
_refine_ls_shift/su_mean 0.025
_refine_ls_structure_factor_coef Fsqd
_refine_ls_weighting_details 'calc w=1/[\s^2^(Fo^2^)+(0.0848P)^2^+0.0000P] where P=(Fo^2^+2Fc^2^)/3'
_refine_ls_weighting_scheme calc
_refine_ls_wR_factor_gt 0.1499
_refine_ls_wR_factor_ref 0.1804
_reflns_number_gt 4130
_reflns_number_total 9206
_reflns_threshold_expression >2sigma(I)
_cod_data_source_file ja0286775-5_s3_2.cif
_cod_data_source_block (S)-crystal
_cod_original_cell_volume 7511.2(4)
_cod_database_code 4115392

loop_
_symmetry_equiv_pos_as_xyz
'x, y, z'
'-y, x-y, z+1/3'
'-x+y, -x, z+2/3'
'-x, -y, z+1/2'
'y, -x+y, z+5/6'
'x-y, x, z+1/6'

loop_
_atom_site_label
_atom_site_type_symbol
_atom_site_fract_x
_atom_site_fract_y
_atom_site_fract_z
_atom_site_U_iso_or_equiv
_atom_site_adp_type
_atom_site_occupancy
_atom_site_symmetry_multiplicity
_atom_site_calc_flag
_atom_site_refinement_flags
Ti Ti 0.97344(10) 0.47365(10) 0.08613(3) 0.0634(3) Uani 1 1 d .
Cl1 Cl 0.1475(8) 1.0085(6) 0.12442(14) 0.240(6) Uani 0.660(13) 1 d PD
Cl2 Cl -0.0537(5) 0.7941(5) 0.14021(11) 0.173(3) Uani 0.643(10) 1 d PD
O1 O 0.8550(4) 0.3360(4) 0.07116(9) 0.0724(13) Uani 1 1 d .
O2 O 0.9829(4) 0.5830(4) 0.06032(9) 0.0681(12) Uani 1 1 d .
O3 O 1.0977(4) 0.4547(4) 0.07404(10) 0.0675(12) Uani 1 1 d .
O4 O 0.9641(4) 0.4135(4) 0.12049(10) 0.0739(13) Uani 1 1 d .
C61' C 0.8878(16) 0.1101(17) 0.0193(4) 0.102(6) Uiso 0.46 1 d PD
N1 N 0.8190(4) 0.4932(4) 0.09871(9) 0.0518(13) Uani 1 1 d .
N2 N 1.1175(5) 0.6304(5) 0.10568(13) 0.0693(16) Uani 1 1 d .
C1 C 0.7514(7) 0.3038(5) 0.05925(14) 0.0634(18) Uani 1 1 d .
C2 C 0.7418(8) 0.2913(6) 0.03093(16) 0.079(2) Uani 1 1 d .
H1 H 0.8077 0.3067 0.0210 0.064(19) Uiso 1 1 calc R
C3 C 0.6386(9) 0.2576(6) 0.01830(16) 0.082(2) Uani 1 1 d .
H2 H 0.6354 0.2516 -0.0001 0.11(3) Uiso 1 1 calc R
C4 C 0.5389(7) 0.2323(6) 0.03218(14) 0.069(2) Uani 1 1 d .
C5 C 0.4308(9) 0.1964(6) 0.01807(19) 0.088(3) Uani 1 1 d .
H3 H 0.4284 0.1879 -0.0003 0.09(2) Uiso 1 1 calc R
C6 C 0.3316(9) 0.1746(7) 0.03155(19) 0.091(3) Uani 1 1 d .
H4 H 0.2612 0.1495 0.0225 0.047(16) Uiso 1 1 calc R
C7 C 0.3373(8) 0.1907(6) 0.05936(19) 0.086(2) Uani 1 1 d .
H5 H 0.2708 0.1773 0.0688 0.12(4) Uiso 1 1 calc R
C8 C 0.4417(6) 0.2263(6) 0.07241(15) 0.0645(18) Uani 1 1 d .
H6 H 0.4435 0.2379 0.0907 0.09(2) Uiso 1 1 calc R
C9 C 0.5463(6) 0.2464(5) 0.06000(12) 0.0570(17) Uani 1 1 d .
C10 C 0.6498(6) 0.2791(5) 0.07333(12) 0.0524(16) Uani 1 1 d .
C11 C 0.6602(5) 0.2914(5) 0.10299(12) 0.0506(16) Uani 1 1 d .
C12 C 0.5905(5) 0.1949(6) 0.11988(12) 0.0568(17) Uani 1 1 d .
C13 C 0.5234(6) 0.0787(6) 0.11042(15) 0.0692(19) Uani 1 1 d .
H7 H 0.5212 0.0637 0.0923 0.12(3) Uiso 1 1 calc R
C14 C 0.4609(7) -0.0128(8) 0.12782(16) 0.083(2) Uani 1 1 d .
H8 H 0.4163 -0.0889 0.1213 0.08(2) Uiso 1 1 calc R
C15 C 0.4634(8) 0.0068(8) 0.15535(17) 0.090(2) Uani 1 1 d .
H9 H 0.4199 -0.0557 0.1668 0.10(3) Uiso 1 1 calc R
C16 C 0.5273(7) 0.1137(8) 0.16475(17) 0.085(2) Uani 1 1 d .
H10 H 0.5306 0.1254 0.1830 0.15(4) Uiso 1 1 calc R
C17 C 0.5910(6) 0.2111(6) 0.14799(13) 0.0602(17) Uani 1 1 d .
C18 C 0.6607(6) 0.3251(7) 0.15804(15) 0.075(2) Uani 1 1 d .
H11 H 0.6579 0.3385 0.1761 0.043(15) Uiso 1 1 calc R
C19 C 0.7330(6) 0.4172(6) 0.14188(14) 0.0625(18) Uani 1 1 d .
H12 H 0.7806 0.4919 0.1489 0.026(13) Uiso 1 1 calc R
C20 C 0.7338(6) 0.3972(6) 0.11492(13) 0.0572(17) Uani 1 1 d .
C21 C 0.7905(7) 0.5656(6) 0.08999(14) 0.0612(18) Uani 1 1 d .
C22 C 0.8558(6) 0.6578(6) 0.07120(14) 0.0668(18) Uani 1 1 d .
C23 C 0.8243(7) 0.7417(8) 0.06571(18) 0.090(2) Uani 1 1 d .
H14 H 0.7623 0.7386 0.0753 0.11(3) Uiso 1 1 calc R
C24 C 0.8789(10) 0.8297(9) 0.0470(2) 0.112(3) Uani 1 1 d .
H15 H 0.8539 0.8833 0.0435 0.12(3) Uiso 1 1 calc R
C25 C 0.9735(10) 0.8334(9) 0.03355(18) 0.110(3) Uani 1 1 d .
H16 H 1.0168 0.8942 0.0216 0.17(4) Uiso 1 1 calc R
C26 C 1.0036(8) 0.7483(8) 0.03773(17) 0.089(2) Uani 1 1 d .
H17 H 1.0639 0.7500 0.0277 0.09(3) Uiso 1 1 calc R
C27 C 0.9467(6) 0.6604(6) 0.05638(14) 0.0645(18) Uani 1 1 d .
C28 C 1.1915(7) 0.4648(6) 0.08775(15) 0.0674(18) Uani 1 1 d .
C29 C 1.1846(8) 0.3575(7) 0.09519(18) 0.075(2) Uani 1 1 d .
C30 C 1.2800(11) 0.3660(10) 0.10886(17) 0.096(3) Uani 1 1 d .
C31 C 1.3806(8) 0.4729(9) 0.11454(14) 0.073(2) Uani 1 1 d .
C32 C 1.4760(10) 0.4733(12) 0.12863(18) 0.098(3) Uani 1 1 d .
H20 H 1.4713 0.4030 0.1337 0.21(6) Uiso 1 1 calc R
C33 C 1.5704(10) 0.5749(13) 0.13426(17) 0.100(3) Uani 1 1 d .
H21 H 1.6336 0.5756 0.1428 0.09(2) Uiso 1 1 calc R
C34 C 1.5770(8) 0.6818(10) 0.12755(14) 0.086(3) Uani 1 1 d .
H22 H 1.6432 0.7528 0.1320 0.09(3) Uiso 1 1 calc R
C35 C 1.4849(7) 0.6806(8) 0.11434(13) 0.077(2) Uani 1 1 d .
H23 H 1.4888 0.7515 0.1102 0.039(17) Uiso 1 1 calc R
C36 C 1.3846(6) 0.5744(6) 0.10692(12) 0.0562(16) Uani 1 1 d .
C37 C 1.2897(6) 0.5716(6) 0.09226(13) 0.0572(16) Uani 1 1 d .
C38 C 1.2973(6) 0.6812(5) 0.08166(13) 0.0526(16) Uani 1 1 d .
C39 C 1.3900(6) 0.7576(6) 0.06422(13) 0.0585(17) Uani 1 1 d .
C40 C 1.4761(6) 0.7335(7) 0.05525(13) 0.0652(18) Uani 1 1 d .
H24 H 1.4713 0.6627 0.0600 0.09(3) Uiso 1 1 calc R
C41 C 1.5664(7) 0.8102(8) 0.03990(15) 0.083(2) Uani 1 1 d .
H25 H 1.6233 0.7926 0.0342 0.07(2) Uiso 1 1 calc R
C42 C 1.5737(10) 0.9171(10) 0.03257(17) 0.105(3) Uani 1 1 d .
H26 H 1.6370 0.9705 0.0223 0.09(3) Uiso 1 1 calc R
C43 C 1.4913(10) 0.9439(10) 0.03998(19) 0.101(3) Uani 1 1 d .
H27 H 1.4965 1.0144 0.0349 0.16(5) Uiso 1 1 calc R
C44 C 1.3984(9) 0.8629(7) 0.05546(15) 0.073(2) Uani 1 1 d .
C45 C 1.3135(10) 0.8878(7) 0.06344(19) 0.094(3) Uani 1 1 d .
H28 H 1.3190 0.9577 0.0577 0.10(3) Uiso 1 1 calc R
C46 C 1.2231(9) 0.8167(8) 0.07904(18) 0.086(2) Uani 1 1 d .
H29 H 1.1659 0.8359 0.0834 0.07(2) Uiso 1 1 calc R
C47 C 1.2154(6) 0.7111(6) 0.08892(14) 0.0613(17) Uani 1 1 d .
C48 C 1.1348(7) 0.6504(7) 0.13091(19) 0.083(2) Uani 1 1 d .
H30 H 1.1984 0.7222 0.1360 0.06(2) Uiso 1 1 calc R
C49 C 1.0640(6) 0.5707(7) 0.15196(15) 0.0703(19) Uani 1 1 d .
C50 C 1.0815(8) 0.6042(10) 0.1786(2) 0.095(3) Uani 1 1 d .
H31 H 1.1310 0.6831 0.1827 0.07(2) Uiso 1 1 calc R
C51 C 1.0315(10) 0.5299(13) 0.1978(2) 0.111(4) Uani 1 1 d .
H32 H 1.0468 0.5558 0.2154 0.08(2) Uiso 1 1 calc R
C52 C 0.9574(9) 0.4152(11) 0.1925(2) 0.093(3) Uani 1 1 d .
H33 H 0.9214 0.3635 0.2066 0.09(3) Uiso 1 1 calc R
C53 C 0.9326(7) 0.3709(9) 0.16641(19) 0.086(2) Uani 1 1 d .
C54 C 0.9857(7) 0.4520(8) 0.14560(18) 0.081(2) Uani 1 1 d .
C55 C 0.007(2) 0.931(2) 0.1249(5) 0.346(14) Uiso 1 1 d D
H55A H -0.0212 0.9185 0.1067 0.415 Uiso 1 1 calc R
H55B H -0.0235 0.9756 0.1338 0.415 Uiso 1 1 calc R
C56 C 0.7691(15) 0.0327(15) 0.1511(3) 0.129(6) Uiso 0.60 1 d PD
H56A H 0.7204 -0.0512 0.1523 0.193 Uiso 0.60 1 calc PR
H56B H 0.7282 0.0695 0.1586 0.193 Uiso 0.60 1 calc PR
H56C H 0.8408 0.0573 0.1607 0.193 Uiso 0.60 1 calc PR
C57 C 0.796(2) 0.067(2) 0.1229(4) 0.291(10) Uiso 1 1 d D
C58 C 0.7599(8) 0.0061(8) 0.0940(2) 0.110(3) Uiso 1 1 d D
H58A H 0.7383 -0.0761 0.0948 0.132 Uiso 1 1 calc R
H58B H 0.6949 0.0120 0.0866 0.132 Uiso 1 1 calc R
C59 C 0.8643(12) 0.0723(14) 0.0788(3) 0.206(6) Uiso 1 1 d D
H59A H 0.9008 0.0246 0.0814 0.247 Uiso 1 1 calc R
H59B H 0.9071 0.1386 0.0907 0.247 Uiso 1 1 calc R
C60 C 0.9253(19) 0.135(2) 0.0504(4) 0.329(12) Uiso 1 1 d D
C61 C 1.0491(17) 0.1587(18) 0.0404(4) 0.125(7) Uiso 0.50 1 d PD
H61A H 1.0887 0.1436 0.0545 0.187 Uiso 0.50 1 calc PR
H61B H 1.0954 0.2392 0.0348 0.187 Uiso 0.50 1 calc PR
H61C H 1.0386 0.1078 0.0257 0.187 Uiso 0.50 1 calc PR
C56' C 0.917(2) 0.114(2) 0.1356(5) 0.141(12) Uani 0.40 1 d P
H13 H 0.721(5) 0.552(5) 0.0971(10) 0.046(17) Uiso 1 1 d .
H18 H 1.114(4) 0.283(5) 0.0877(10) 0.040(15) Uiso 1 1 d .
H19 H 1.281(4) 0.300(5) 0.1136(10) 0.044(15) Uiso 1 1 d .
H34 H 0.870(5) 0.265(5) 0.1617(12) 0.072(18) Uiso 1 1 d .

loop_
_atom_site_aniso_label
_atom_site_aniso_U_11
_atom_site_aniso_U_22
_atom_site_aniso_U_33
_atom_site_aniso_U_23
_atom_site_aniso_U_13
_atom_site_aniso_U_12
Ti 0.0642(8) 0.0665(8) 0.0659(8) -0.0092(7) 0.0021(7) 0.0375(6)
Cl1 0.285(10) 0.168(6) 0.187(7) -0.012(4) 0.067(6) 0.052(5)
Cl2 0.187(5) 0.163(5) 0.130(5) -0.023(3) -0.034(3) 0.058(4)
O1 0.071(3) 0.076(3) 0.069(3) -0.012(2) -0.003(3) 0.035(3)
O2 0.069(3) 0.084(3) 0.060(3) -0.006(3) 0.005(2) 0.045(3)
O3 0.064(3) 0.076(3) 0.076(3) -0.017(2) -0.006(2) 0.045(3)
O4 0.082(3) 0.081(3) 0.067(4) 0.002(3) -0.001(3) 0.046(3)
N1 0.053(3) 0.056(3) 0.048(3) -0.012(3) -0.001(3) 0.028(3)
N2 0.091(4) 0.084(4) 0.059(4) -0.019(3) -0.004(4) 0.064(4)
C1 0.088(6) 0.053(4) 0.046(4) -0.007(3) 0.003(4) 0.033(4)
C2 0.107(6) 0.063(5) 0.069(6) 0.007(4) 0.038(5) 0.045(5)
C3 0.117(7) 0.075(5) 0.049(5) -0.001(4) -0.012(5) 0.044(5)
C4 0.100(6) 0.069(5) 0.047(5) -0.006(4) -0.002(4) 0.050(4)
C5 0.130(8) 0.071(5) 0.072(6) -0.018(4) -0.046(6) 0.055(5)
C6 0.097(7) 0.100(6) 0.089(7) -0.016(5) -0.038(6) 0.061(6)
C7 0.090(7) 0.075(5) 0.087(6) -0.009(5) -0.032(6) 0.038(4)
C8 0.075(5) 0.069(5) 0.053(5) -0.010(3) -0.012(4) 0.039(4)
C9 0.086(5) 0.052(4) 0.038(4) -0.007(3) -0.012(4) 0.038(4)
C10 0.066(4) 0.046(4) 0.045(4) -0.017(3) -0.009(3) 0.027(3)
C11 0.051(4) 0.056(4) 0.039(4) -0.011(3) -0.009(3) 0.022(3)
C12 0.051(4) 0.069(5) 0.050(4) -0.009(3) -0.009(3) 0.029(3)
C13 0.088(5) 0.071(5) 0.051(5) -0.010(4) -0.009(4) 0.041(4)
C14 0.088(6) 0.079(6) 0.062(5) -0.005(5) -0.007(5) 0.028(5)
C15 0.103(6) 0.085(6) 0.070(6) 0.030(5) 0.019(5) 0.037(5)
C16 0.087(6) 0.096(7) 0.055(5) -0.002(5) -0.007(4) 0.033(5)
C17 0.054(4) 0.084(5) 0.043(4) -0.001(4) 0.000(3) 0.035(4)
C18 0.067(5) 0.108(6) 0.050(5) -0.026(5) -0.008(4) 0.044(5)
C19 0.052(4) 0.069(5) 0.057(5) -0.022(4) -0.004(3) 0.023(4)
C20 0.062(4) 0.072(5) 0.056(4) -0.015(4) -0.004(3) 0.047(4)
C21 0.062(5) 0.076(5) 0.054(5) -0.022(4) -0.013(4) 0.041(4)
C22 0.072(5) 0.076(5) 0.059(5) 0.002(4) 0.002(4) 0.042(4)
C23 0.095(6) 0.111(7) 0.091(7) 0.008(5) 0.008(5) 0.072(6)
C24 0.154(9) 0.134(8) 0.094(7) 0.029(6) 0.013(7) 0.108(8)
C25 0.142(8) 0.134(8) 0.077(6) 0.045(6) 0.019(6) 0.086(7)
C26 0.093(6) 0.109(7) 0.067(5) 0.011(5) 0.000(5) 0.052(5)
C27 0.080(5) 0.071(5) 0.047(4) -0.005(4) -0.011(4) 0.041(4)
C28 0.080(5) 0.071(5) 0.062(5) -0.006(4) 0.020(4) 0.045(4)
C29 0.082(6) 0.061(5) 0.097(6) 0.008(4) 0.017(5) 0.048(5)
C30 0.166(11) 0.106(8) 0.081(6) 0.039(6) 0.036(6) 0.117(8)
C31 0.096(6) 0.096(6) 0.060(5) 0.010(4) 0.004(4) 0.073(6)
C32 0.133(9) 0.141(9) 0.068(6) -0.001(6) 0.006(6) 0.104(8)
C33 0.125(9) 0.173(11) 0.060(6) -0.011(7) -0.016(6) 0.118(9)
C34 0.073(6) 0.148(9) 0.041(4) -0.005(5) 0.001(4) 0.059(7)
C35 0.091(6) 0.122(7) 0.042(4) -0.011(4) -0.002(4) 0.072(6)
C36 0.064(4) 0.072(5) 0.043(4) 0.004(4) 0.011(3) 0.042(4)
C37 0.053(4) 0.068(4) 0.051(4) -0.006(3) 0.002(3) 0.031(4)
C38 0.058(4) 0.047(4) 0.056(4) -0.013(3) -0.013(3) 0.029(3)
C39 0.068(5) 0.066(5) 0.039(4) -0.008(3) -0.016(3) 0.032(4)
C40 0.061(5) 0.066(5) 0.053(5) -0.003(4) -0.011(4) 0.020(4)
C41 0.071(6) 0.099(7) 0.063(6) -0.005(5) 0.000(4) 0.030(5)
C42 0.101(8) 0.101(8) 0.055(6) 0.004(5) -0.012(5) 0.007(7)
C43 0.125(9) 0.088(8) 0.064(6) 0.000(5) -0.014(6) 0.033(7)
C44 0.102(6) 0.064(5) 0.058(5) -0.008(4) -0.016(5) 0.045(5)
C45 0.116(8) 0.046(5) 0.094(7) 0.004(5) -0.023(6) 0.021(5)
C46 0.108(7) 0.077(6) 0.095(7) -0.036(5) -0.029(6) 0.062(6)
C47 0.058(4) 0.054(4) 0.060(5) -0.008(4) -0.012(4) 0.019(4)
C48 0.068(5) 0.085(6) 0.103(8) -0.015(5) 0.003(5) 0.043(5)
C49 0.063(5) 0.090(6) 0.066(5) -0.009(5) -0.006(4) 0.045(5)
C50 0.089(6) 0.120(8) 0.086(7) -0.039(6) -0.009(6) 0.060(6)
C51 0.110(8) 0.199(13) 0.046(6) -0.008(8) 0.005(6) 0.094(9)
C52 0.083(7) 0.138(9) 0.079(8) 0.025(7) 0.017(6) 0.071(7)
C53 0.082(6) 0.114(7) 0.079(7) 0.029(6) 0.023(5) 0.063(6)
C54 0.070(5) 0.112(7) 0.086(7) 0.001(6) -0.004(5) 0.065(5)
C56' 0.20(3) 0.140(19) 0.17(2) -0.109(19) -0.14(2) 0.16(2)

loop_
_atom_type_symbol
_atom_type_description
_atom_type_scat_dispersion_real
_atom_type_scat_dispersion_imag
_atom_type_scat_source
C C 0.0033 0.0016 'International Tables Vol C Tables 4.2.6.8 and 6.1.1.4'
H H 0.0000 0.0000 'International Tables Vol C Tables 4.2.6.8 and 6.1.1.4'
N N 0.0061 0.0033 'International Tables Vol C Tables 4.2.6.8 and 6.1.1.4'
O O 0.0106 0.0060 'International Tables Vol C Tables 4.2.6.8 and 6.1.1.4'
Ti Ti 0.2776 0.4457 'International Tables Vol C Tables 4.2.6.8 and 6.1.1.4'
Cl Cl 0.1484 0.1585 'International Tables Vol C Tables 4.2.6.8 and 6.1.1.4'

loop_
_geom_angle_atom_site_label_1
_geom_angle_atom_site_label_2
_geom_angle_atom_site_label_3
_geom_angle
O1 Ti O3 95.8(2)
O1 Ti O4 96.7(2)
O3 Ti O4 97.0(2)
O1 Ti O2 99.5(2)
O3 Ti O2 98.5(2)
O4 Ti O2 156.3(2)
O1 Ti N2 176.2(2)
O3 Ti N2 82.6(2)
O4 Ti N2 80.1(2)
O2 Ti N2 84.1(2)
O1 Ti N1 82.03(19)
O3 Ti N1 177.1(2)
O4 Ti N1 85.2(2)
O2 Ti N1 80.11(19)
N2 Ti N1 99.70(18)
C1 O1 Ti 135.2(4)
C27 O2 Ti 140.0(4)
C28 O3 Ti 129.0(4)
C54 O4 Ti 138.8(5)
C21 N1 C20 117.4(6)
C21 N1 Ti 127.5(5)
C20 N1 Ti 114.0(4)
C48 N2 C47 114.7(6)
C48 N2 Ti 127.4(6)
C47 N2 Ti 116.9(4)
O1 C1 C10 123.0(6)
O1 C1 C2 119.7(7)
C10 C1 C2 117.3(7)
C3 C2 C1 121.4(8)
C3 C2 H1 119.3
C1 C2 H1 119.3
C2 C3 C4 121.2(8)
C2 C3 H2 119.4
C4 C3 H2 119.4
C3 C4 C9 118.6(7)
C3 C4 C5 119.6(8)
C9 C4 C5 121.7(8)
C6 C5 C4 120.3(8)
C6 C5 H3 119.8
C4 C5 H3 119.8
C5 C6 C7 119.2(8)
C5 C6 H4 120.4
C7 C6 H4 120.4
C8 C7 C6 119.6(9)
C8 C7 H5 120.2
C6 C7 H5 120.2
C7 C8 C9 124.5(8)
C7 C8 H6 117.8
C9 C8 H6 117.8
C10 C9 C8 124.1(6)
C10 C9 C4 121.2(7)
C8 C9 C4 114.8(7)
C9 C10 C1 120.2(6)
C9 C10 C11 122.7(6)
C1 C10 C11 117.0(6)
C20 C11 C12 117.2(6)
C20 C11 C10 121.6(6)
C12 C11 C10 121.1(5)
C13 C12 C11 122.7(6)
C13 C12 C17 116.7(6)
C11 C12 C17 120.5(6)
C14 C13 C12 120.4(7)
C14 C13 H7 119.8
C12 C13 H7 119.8
C13 C14 C15 121.1(8)
C13 C14 H8 119.4
C15 C14 H8 119.4
C16 C15 C14 119.7(8)
C16 C15 H9 120.2
C14 C15 H9 120.2
C15 C16 C17 121.9(8)
C15 C16 H10 119.1
C17 C16 H10 119.0
C18 C17 C16 121.9(7)
C18 C17 C12 117.9(6)
C16 C17 C12 120.1(7)
C19 C18 C17 121.5(7)
C19 C18 H11 119.2
C17 C18 H11 119.2
C18 C19 C20 118.8(7)
C18 C19 H12 120.6
C20 C19 H12 120.6
C11 C20 C19 123.6(7)
C11 C20 N1 118.8(5)
C19 C20 N1 117.6(6)
N1 C21 C22 126.0(7)
N1 C21 H13 111(3)
C22 C21 H13 123(3)
C23 C22 C27 117.8(7)
C23 C22 C21 120.8(7)
C27 C22 C21 121.1(7)
C24 C23 C22 124.4(8)
C24 C23 H14 117.8
C22 C23 H14 117.8
C23 C24 C25 116.2(9)
C23 C24 H15 121.9
C25 C24 H15 121.9
C26 C25 C24 120.7(9)
C26 C25 H16 119.7
C24 C25 H16 119.7
C25 C26 C27 121.9(9)
C25 C26 H17 119.1
C27 C26 H17 119.0
O2 C27 C26 119.2(7)
O2 C27 C22 121.9(7)
C26 C27 C22 118.9(7)
O3 C28 C37 121.9(6)
O3 C28 C29 115.7(7)
C37 C28 C29 122.3(8)
C30 C29 C28 116.5(8)
C30 C29 H18 128(3)
C28 C29 H18 115(3)
C29 C30 C31 123.1(7)
C29 C30 H19 120(4)
C31 C30 H19 117(3)
C36 C31 C30 118.8(7)
C36 C31 C32 121.9(9)
C30 C31 C32 119.3(9)
C33 C32 C31 119.1(10)
C33 C32 H20 120.5
C31 C32 H20 120.4
C32 C33 C34 121.0(9)
C32 C33 H21 119.5
C34 C33 H21 119.5
C35 C34 C33 119.4(9)
C35 C34 H22 120.3
C33 C34 H22 120.3
C34 C35 C36 121.4(9)
C34 C35 H23 119.3
C36 C35 H23 119.3
C31 C36 C35 117.0(7)
C31 C36 C37 120.8(7)
C35 C36 C37 122.2(6)
C28 C37 C36 118.3(7)
C28 C37 C38 120.3(6)
C36 C37 C38 121.4(6)
C47 C38 C39 118.6(6)
C47 C38 C37 120.0(6)
C39 C38 C37 121.4(6)
C40 C39 C44 116.8(7)
C40 C39 C38 122.9(6)
C44 C39 C38 120.4(7)
C41 C40 C39 121.7(8)
C41 C40 H24 119.2
C39 C40 H24 119.2
C40 C41 C42 119.4(9)
C40 C41 H25 120.3
C42 C41 H25 120.3
C43 C42 C41 121.7(10)
C43 C42 H26 119.2
C41 C42 H26 119.1
C42 C43 C44 117.9(11)
C42 C43 H27 121.0
C44 C43 H27 121.1
C45 C44 C43 119.3(9)
C45 C44 C39 118.1(8)
C43 C44 C39 122.5(9)
C46 C45 C44 123.4(8)
C46 C45 H28 118.3
C44 C45 H28 118.3
C45 C46 C47 119.3(8)
C45 C46 H29 120.4
C47 C46 H29 120.3
C38 C47 C46 120.1(7)
C38 C47 N2 118.7(6)
C46 C47 N2 121.1(7)
N2 C48 C49 125.8(8)
N2 C48 H30 117.1
C49 C48 H30 117.1
C50 C49 C54 118.8(9)
C50 C49 C48 121.9(9)
C54 C49 C48 118.8(7)
C51 C50 C49 122.6(10)
C51 C50 H31 118.7
C49 C50 H31 118.7
C50 C51 C52 120.2(10)
C50 C51 H32 119.9
C52 C51 H32 119.9
C51 C52 C53 122.3(9)
C51 C52 H33 118.8
C53 C52 H33 118.8
C54 C53 C52 117.2(9)
C54 C53 H34 121(3)
C52 C53 H34 122(3)
O4 C54 C53 119.1(8)
O4 C54 C49 122.2(8)
C53 C54 C49 118.7(9)
Cl1 C55 Cl2 116.9(14)
Cl1 C55 H55A 108.0
Cl2 C55 H55A 108.2
Cl1 C55 H55B 107.9
Cl2 C55 H55B 108.2
H55A C55 H55B 107.3
C57 C56 H56A 109.5
C57 C56 H56B 109.5
H56A C56 H56B 109.5
C57 C56 H56C 109.5
H56A C56 H56C 109.5
H56B C56 H56C 109.5
C56 C57 C56' 76.4(16)
C56 C57 C58 138.3(18)
C56' C57 C58 124.7(17)
C59 C58 C57 102.9(12)
C59 C58 H58A 111.2
C57 C58 H58A 111.2
C59 C58 H58B 111.1
C57 C58 H58B 111.2
H58A C58 H58B 109.1
C58 C59 C60 148.4(15)
C58 C59 H59A 99.6
C60 C59 H59A 99.6
C58 C59 H59B 99.6
C60 C59 H59B 99.6
H59A C59 H59B 104.1
C61 C60 C61' 84.9(14)
C61 C60 C59 125.0(18)
C61' C60 C59 135.6(19)
C60 C61 H61A 109.4
C60 C61 H61B 109.6
H61A C61 H61B 109.5
C60 C61 H61C 109.4
H61A C61 H61C 109.5
H61B C61 H61C 109.5

loop_
_geom_bond_atom_site_label_1
_geom_bond_atom_site_label_2
_geom_bond_distance
Ti O1 1.855(5)
Ti O3 1.871(4)
Ti O4 1.879(5)
Ti O2 1.893(5)
Ti N2 2.211(6)
Ti N1 2.258(5)
Cl1 C55 1.60(2)
Cl2 C55 1.73(2)
O1 C1 1.347(8)
O2 C27 1.334(8)
O3 C28 1.359(8)
O4 C54 1.337(9)
C61' C60 1.623(17)
N1 C21 1.262(8)
N1 C20 1.447(8)
N2 C48 1.293(10)
N2 C47 1.457(8)
C1 C10 1.397(9)
C1 C2 1.432(10)
C2 C3 1.355(10)
C2 H1 0.9300
C3 C4 1.370(10)
C3 H2 0.9300
C4 C9 1.408(9)
C4 C5 1.439(11)
C5 C6 1.365(11)
C5 H3 0.9300
C6 C7 1.412(12)
C6 H4 0.9300
C7 C8 1.374(9)
C7 H5 0.9300
C8 C9 1.408(9)
C8 H6 0.9300
C9 C10 1.377(9)
C10 C11 1.500(8)
C11 C20 1.371(8)
C11 C12 1.416(8)
C12 C13 1.410(9)
C12 C17 1.429(8)
C13 C14 1.378(10)
C13 H7 0.9300
C14 C15 1.406(11)
C14 H8 0.9300
C15 C16 1.311(11)
C15 H9 0.9300
C16 C17 1.406(10)
C16 H10 0.9300
C17 C18 1.401(9)
C18 C19 1.370(10)
C18 H11 0.9300
C19 C20 1.383(9)
C19 H12 0.9300
C21 C22 1.434(10)
C21 H13 0.91(5)
C22 C23 1.384(10)
C22 C27 1.393(9)
C23 C24 1.382(11)
C23 H14 0.9300
C24 C25 1.393(12)
C24 H15 0.9300
C25 C26 1.374(12)
C25 H16 0.9300
C26 C27 1.382(10)
C26 H17 0.9300
C28 C37 1.369(9)
C28 C29 1.416(9)
C29 C30 1.384(12)
C29 H18 1.02(5)
C30 C31 1.394(12)
C30 H19 0.90(6)
C31 C36 1.362(9)
C31 C32 1.437(12)
C32 C33 1.320(12)
C32 H20 0.9300
C33 C34 1.404(12)
C33 H21 0.9300
C34 C35 1.373(10)
C34 H22 0.9300
C35 C36 1.408(9)
C35 H23 0.9300
C36 C37 1.433(9)
C37 C38 1.490(9)
C38 C47 1.367(9)
C38 C39 1.427(9)
C39 C40 1.393(9)
C39 C44 1.402(9)
C40 C41 1.350(10)
C40 H24 0.9300
C41 C42 1.407(12)
C41 H25 0.9300
C42 C43 1.347(12)
C42 H26 0.9300
C43 C44 1.389(12)
C43 H27 0.9300
C44 C45 1.370(12)
C45 C46 1.337(11)
C45 H28 0.9300
C46 C47 1.428(10)
C46 H29 0.9300
C48 C49 1.452(11)
C48 H30 0.9300
C49 C50 1.392(11)
C49 C54 1.409(11)
C50 C51 1.297(13)
C50 H31 0.9300
C51 C52 1.350(13)
C51 H32 0.9300
C52 C53 1.407(12)
C52 H33 0.9300
C53 C54 1.405(11)
C53 H34 1.24(6)
C55 H55A 0.9700
C55 H55B 0.9700
C56 C57 1.480(16)
C56 H56A 0.9600
C56 H56B 0.9600
C56 H56C 0.9600
C57 C56' 1.52(3)
C57 C58 1.615(15)
C58 C59 1.423(12)
C58 H58A 0.9700
C58 H58B 0.9700
C59 C60 1.643(16)
C59 H59A 0.9700
C59 H59B 0.9700
C60 C61 1.577(17)
C61 H61A 0.9600
C61 H61B 0.9600
C61 H61C 0.9600

loop_
_geom_torsion_atom_site_label_1
_geom_torsion_atom_site_label_2
_geom_torsion_atom_site_label_3
_geom_torsion_atom_site_label_4
_geom_torsion
O3 Ti O1 C1 -142.2(6)
O4 Ti O1 C1 120.1(6)
O2 Ti O1 C1 -42.6(6)
N2 Ti O1 C1 153(3)
N1 Ti O1 C1 35.9(6)
O1 Ti O2 C27 100.1(6)
O3 Ti O2 C27 -162.6(6)
O4 Ti O2 C27 -32.6(9)
N2 Ti O2 C27 -81.0(6)
N1 Ti O2 C27 20.0(6)
O1 Ti O3 C28 -131.8(5)
O4 Ti O3 C28 -34.3(5)
O2 Ti O3 C28 127.6(5)
N2 Ti O3 C28 44.7(5)
N1 Ti O3 C28 -172(4)
O1 Ti O4 C54 -152.5(7)
O3 Ti O4 C54 110.8(7)
O2 Ti O4 C54 -19.5(10)
N2 Ti O4 C54 29.6(7)
N1 Ti O4 C54 -71.2(7)
O1 Ti N1 C21 -109.2(5)
O3 Ti N1 C21 -69(4)
O4 Ti N1 C21 153.3(5)
O2 Ti N1 C21 -8.0(5)
N2 Ti N1 C21 74.3(5)
O1 Ti N1 C20 58.8(4)
O3 Ti N1 C20 99(4)
O4 Ti N1 C20 -38.7(4)
O2 Ti N1 C20 159.9(4)
N2 Ti N1 C20 -117.8(4)
O1 Ti N2 C48 -51(4)
O3 Ti N2 C48 -116.1(6)
O4 Ti N2 C48 -17.7(6)
O2 Ti N2 C48 144.5(6)
N1 Ti N2 C48 65.6(6)
O1 Ti N2 C47 117(3)
O3 Ti N2 C47 52.0(4)
O4 Ti N2 C47 150.5(5)
O2 Ti N2 C47 -47.3(4)
N1 Ti N2 C47 -126.2(4)
Ti O1 C1 C10 -77.4(8)
Ti O1 C1 C2 103.8(7)
O1 C1 C2 C3 179.2(6)
C10 C1 C2 C3 0.4(10)
C1 C2 C3 C4 -1.1(11)
C2 C3 C4 C9 2.4(10)
C2 C3 C4 C5 -179.8(7)
C3 C4 C5 C6 -177.8(7)
C9 C4 C5 C6 -0.1(11)
C4 C5 C6 C7 1.6(12)
C5 C6 C7 C8 -0.9(12)
C6 C7 C8 C9 -1.4(11)
C7 C8 C9 C10 -178.3(6)
C7 C8 C9 C4 2.7(9)
C3 C4 C9 C10 -3.2(9)
C5 C4 C9 C10 179.0(6)
C3 C4 C9 C8 175.8(6)
C5 C4 C9 C8 -1.9(9)
C8 C9 C10 C1 -176.3(6)
C4 C9 C10 C1 2.6(9)
C8 C9 C10 C11 3.0(10)
C4 C9 C10 C11 -178.1(6)
O1 C1 C10 C9 -179.9(5)
C2 C1 C10 C9 -1.1(9)
O1 C1 C10 C11 0.8(9)
C2 C1 C10 C11 179.5(5)
C9 C10 C11 C20 -117.5(7)
C1 C10 C11 C20 61.8(8)
C9 C10 C11 C12 59.8(9)
C1 C10 C11 C12 -120.9(6)
C20 C11 C12 C13 -171.3(6)
C10 C11 C12 C13 11.3(9)
C20 C11 C12 C17 4.9(9)
C10 C11 C12 C17 -172.5(6)
C11 C12 C13 C14 177.2(6)
C17 C12 C13 C14 0.9(10)
C12 C13 C14 C15 -0.7(12)
C13 C14 C15 C16 -0.9(13)
C14 C15 C16 C17 2.3(13)
C15 C16 C17 C18 -179.0(8)
C15 C16 C17 C12 -2.1(12)
C13 C12 C17 C18 177.5(6)
C11 C12 C17 C18 1.0(9)
C13 C12 C17 C16 0.5(9)
C11 C12 C17 C16 -176.0(6)
C16 C17 C18 C19 172.3(7)
C12 C17 C18 C19 -4.6(10)
C17 C18 C19 C20 2.0(10)
C12 C11 C20 C19 -7.8(9)
C10 C11 C20 C19 169.5(6)
C12 C11 C20 N1 170.8(5)
C10 C11 C20 N1 -11.9(9)
C18 C19 C20 C11 4.5(10)
C18 C19 C20 N1 -174.1(6)
C21 N1 C20 C11 94.9(7)
Ti N1 C20 C11 -74.4(6)
C21 N1 C20 C19 -86.4(7)
Ti N1 C20 C19 104.3(5)
C20 N1 C21 C22 -172.2(6)
Ti N1 C21 C22 -4.6(9)
N1 C21 C22 C23 -171.4(7)
N1 C21 C22 C27 13.8(11)
C27 C22 C23 C24 -1.7(12)
C21 C22 C23 C24 -176.7(8)
C22 C23 C24 C25 -1.7(14)
C23 C24 C25 C26 4.5(15)
C24 C25 C26 C27 -4.0(14)
Ti O2 C27 C26 160.5(5)
Ti O2 C27 C22 -17.2(10)
C25 C26 C27 O2 -177.3(8)
C25 C26 C27 C22 0.5(12)
C23 C22 C27 O2 180.0(6)
C21 C22 C27 O2 -5.1(10)
C23 C22 C27 C26 2.3(10)
C21 C22 C27 C26 177.3(6)
Ti O3 C28 C37 -82.6(8)
Ti O3 C28 C29 102.2(6)
O3 C28 C29 C30 179.2(6)
C37 C28 C29 C30 4.0(10)
C28 C29 C30 C31 -2.1(11)
C29 C30 C31 C36 1.7(12)
C29 C30 C31 C32 -179.4(7)
C36 C31 C32 C33 -0.2(12)
C30 C31 C32 C33 -179.1(8)
C31 C32 C33 C34 2.3(13)
C32 C33 C34 C35 -1.6(12)
C33 C34 C35 C36 -1.2(10)
C30 C31 C36 C35 176.5(7)
C32 C31 C36 C35 -2.4(10)
C30 C31 C36 C37 -2.8(10)
C32 C31 C36 C37 178.3(7)
C34 C35 C36 C31 3.1(9)
C34 C35 C36 C37 -177.6(6)
O3 C28 C37 C36 180.0(6)
C29 C28 C37 C36 -5.1(10)
O3 C28 C37 C38 -1.1(10)
C29 C28 C37 C38 173.8(7)
C31 C36 C37 C28 4.5(9)
C35 C36 C37 C28 -174.8(6)
C31 C36 C37 C38 -174.4(6)
C35 C36 C37 C38 6.3(9)
C28 C37 C38 C47 58.8(8)
C36 C37 C38 C47 -122.2(7)
C28 C37 C38 C39 -122.1(7)
C36 C37 C38 C39 56.8(8)
C47 C38 C39 C40 -178.6(6)
C37 C38 C39 C40 2.3(9)
C47 C38 C39 C44 2.0(9)
C37 C38 C39 C44 -177.1(6)
C44 C39 C40 C41 3.0(9)
C38 C39 C40 C41 -176.4(6)
C39 C40 C41 C42 -0.4(10)
C40 C41 C42 C43 -1.5(13)
C41 C42 C43 C44 0.6(13)
C42 C43 C44 C45 179.7(8)
C42 C43 C44 C39 2.2(12)
C40 C39 C44 C45 178.5(7)
C38 C39 C44 C45 -2.0(10)
C40 C39 C44 C43 -4.0(10)
C38 C39 C44 C43 175.5(7)
C43 C44 C45 C46 -177.8(8)
C39 C44 C45 C46 -0.2(12)
C44 C45 C46 C47 2.4(12)
C39 C38 C47 C46 0.2(9)
C37 C38 C47 C46 179.3(6)
C39 C38 C47 N2 177.0(6)
C37 C38 C47 N2 -3.9(9)
C45 C46 C47 C38 -2.4(10)
C45 C46 C47 N2 -179.1(7)
C48 N2 C47 C38 92.5(7)
Ti N2 C47 C38 -77.1(6)
C48 N2 C47 C46 -90.7(8)
Ti N2 C47 C46 99.6(6)
C47 N2 C48 C49 -166.3(6)
Ti N2 C48 C49 2.1(10)
N2 C48 C49 C50 -173.1(7)
N2 C48 C49 C54 15.0(11)
C54 C49 C50 C51 2.3(12)
C48 C49 C50 C51 -169.6(8)
C49 C50 C51 C52 -1.3(14)
C50 C51 C52 C53 1.1(14)
C51 C52 C53 C54 -1.9(12)
Ti O4 C54 C53 160.4(5)
Ti O4 C54 C49 -22.4(10)
C52 C53 C54 O4 -179.8(6)
C52 C53 C54 C49 2.9(10)
C50 C49 C54 O4 179.7(6)
C48 C49 C54 O4 -8.2(10)
C50 C49 C54 C53 -3.1(10)
C48 C49 C54 C53 169.0(6)
C56 C57 C58 C59 -148(3)
C56' C57 C58 C59 -37(2)
C57 C58 C59 C60 -141(3)
C58 C59 C60 C61 -154(2)
C58 C59 C60 C61' -30(5)
